data_2215503
loop_
_publ_author_name
'Cui, Jian-Lan'
'Cai, Jian-Bo'
'Deng, Yi'

_publ_section_title <i>N</i>^2^-Benzyl-6-chloro-<i>N</i>^4^-(2,4,4-trimethylpentan-2-yl)-1,3,5-triazine-2,4-diamine
_journal_coeditor_code HB2528
_journal_issue 10
_journal_name_full 'Acta Crystallographica Section E'
_journal_page_first o3968
_journal_page_last o3968
_journal_paper_doi 10.1107/S1600536807042559
_journal_volume 63
_journal_year 2007
_chemical_formula_iupac 'C18 H26 Cl N5'
_chemical_formula_moiety 'C18 H26 Cl N5'
_chemical_formula_sum 'C18 H26 Cl N5'
_chemical_formula_weight 347.89
_chemical_melting_point 422.0(10)
_chemical_name_systematic
;
N^2^-Benzyl-6-chloro-N^4^-(2,4,4-trimethylpentan-2-yl)-1,3,5-triazine-
2,4-diamine
;
_space_group_IT_number 2
_symmetry_cell_setting triclinic
_symmetry_space_group_name_Hall '-P 1'
_symmetry_space_group_name_H-M 'P -1'
_atom_sites_solution_hydrogens geom
_atom_sites_solution_primary direct
_atom_sites_solution_secondary difmap
_audit_creation_method SHELXL-97
_cell_angle_alpha 105.36(3)
_cell_angle_beta 96.33(3)
_cell_angle_gamma 96.46(3)
_cell_formula_units_Z 8
_cell_length_a 8.0987(16)
_cell_length_b 20.811(4)
_cell_length_c 23.984(5)
_cell_measurement_reflns_used 8593
_cell_measurement_temperature 113(2)
_cell_measurement_theta_max 27.9
_cell_measurement_theta_min 1.8
_cell_volume 3831.6(15)
_computing_cell_refinement CrystalClear
_computing_data_collection 'CrystalClear (Rigaku/MSC, 2005)'
_computing_data_reduction CrystalClear
_computing_molecular_graphics 'SHElXTL (Sheldrick, 1996)'
_computing_publication_material 'CrystalStructure (Rigaku/MSC, 2005)'
_computing_structure_refinement 'SHELXL97 (Sheldrick, 1997)'
_computing_structure_solution 'SHELXS97 (Sheldrick, 1997)'
_diffrn_ambient_temperature 113(2)
_diffrn_detector_area_resol_mean 7.31
_diffrn_measured_fraction_theta_full 0.986
_diffrn_measured_fraction_theta_max 0.970
_diffrn_measurement_device_type 'Rigaku Saturn'
_diffrn_measurement_method \w
_diffrn_radiation_monochromator confocal
_diffrn_radiation_source 'rotating anode'
_diffrn_radiation_type MoK\a
_diffrn_radiation_wavelength 0.71073
_diffrn_reflns_av_R_equivalents 0.0349
_diffrn_reflns_av_sigmaI/netI 0.0622
_diffrn_reflns_limit_h_max 10
_diffrn_reflns_limit_h_min -10
_diffrn_reflns_limit_k_max 27
_diffrn_reflns_limit_k_min -27
_diffrn_reflns_limit_l_max 31
_diffrn_reflns_limit_l_min -31
_diffrn_reflns_number 35937
_diffrn_reflns_theta_full 25.00
_diffrn_reflns_theta_max 27.79
_diffrn_reflns_theta_min 1.54
_diffrn_standards_decay_% 0
_diffrn_standards_interval_count 0
_diffrn_standards_interval_time 0
_diffrn_standards_number 0
_exptl_absorpt_coefficient_mu 0.209
_exptl_absorpt_correction_T_max 0.963
_exptl_absorpt_correction_T_min 0.932
_exptl_absorpt_correction_type multi-scan
_exptl_absorpt_process_details '(CrystalClear; Rigaku/MSC, 2005)'
_exptl_crystal_colour colorless
_exptl_crystal_density_diffrn 1.206
_exptl_crystal_density_method 'not measured'
_exptl_crystal_description block
_exptl_crystal_F_000 1488
_exptl_crystal_size_max 0.34
_exptl_crystal_size_mid 0.32
_exptl_crystal_size_min 0.18
_refine_diff_density_max 0.547
_refine_diff_density_min -0.528
_refine_ls_extinction_method none
_refine_ls_goodness_of_fit_ref 1.080
_refine_ls_hydrogen_treatment mixed
_refine_ls_matrix_type full
_refine_ls_number_parameters 979
_refine_ls_number_reflns 17590
_refine_ls_number_restraints 96
_refine_ls_restrained_S_all 1.092
_refine_ls_R_factor_all 0.0701
_refine_ls_R_factor_gt 0.0562
_refine_ls_shift/su_max 0.001
_refine_ls_shift/su_mean 0.000
_refine_ls_structure_factor_coef Fsqd
_refine_ls_weighting_details 'calc w=1/[\s^2^(Fo^2^)+(0.0532P)^2^+1.4707P] where P=(Fo^2^+2Fc^2^)/3'
_refine_ls_weighting_scheme calc
_refine_ls_wR_factor_gt 0.1250
_refine_ls_wR_factor_ref 0.1339
_reflns_number_gt 14508
_reflns_number_total 17590
_reflns_threshold_expression I>2\s(I)
_cod_data_source_file hb2528.cif
_cod_data_source_block I
_cod_depositor_comments
;
The following automatic conversions were performed:

'_chemical_melting_point' value '421-423' was changed to '422.0(10)'
- the average value was taken and precision was estimated.

Automatic conversion script
Id: cif_fix_values 1646 2011-03-28 12:23:43Z adriana 

The following automatic conversions were performed:

'_chemical_melting_point' value '421-423' was changed to '422.0(10)'
- the average value was taken and precision was estimated.

Automatic conversion script
Id: cif_fix_values 1715 2011-07-08 13:25:40Z adriana 
;
_cod_original_cell_volume 3831.6(13)
_cod_database_code 2215503
_cod_database_fobs_code 2215503

loop_
_symmetry_equiv_pos_as_xyz
'x, y, z'
'-x, -y, -z'

loop_
_atom_site_type_symbol
_atom_site_label
_atom_site_fract_x
_atom_site_fract_y
_atom_site_fract_z
_atom_site_U_iso_or_equiv
_atom_site_adp_type
_atom_site_calc_flag
_atom_site_refinement_flags
_atom_site_occupancy
_atom_site_disorder_assembly
_atom_site_disorder_group
Cl Cl1 0.25176(6) 0.22828(2) 0.156778(19) 0.02256(11) Uani d . 1 . .
N N1 0.51718(18) 0.39243(7) 0.10231(6) 0.0168(3) Uani d . 1 . .
N N2 0.45024(19) 0.34162(7) 0.17781(6) 0.0177(3) Uani d . 1 . .
N N3 0.33144(18) 0.28719(7) 0.07868(6) 0.0165(3) Uani d . 1 . .
N N4 0.61749(19) 0.44332(7) 0.20073(7) 0.0180(3) Uani d . 1 . .
N N5 0.3981(2) 0.33659(8) 0.00755(7) 0.0188(3) Uani d . 1 . .
C C1 0.5267(2) 0.39225(9) 0.15850(7) 0.0161(4) Uani d . 1 . .
C C2 0.3578(2) 0.29361(9) 0.13527(7) 0.0165(4) Uani d . 1 . .
C C3 0.4182(2) 0.33940(9) 0.06421(7) 0.0160(3) Uani d . 1 . .
C C4 0.7199(2) 0.50406(9) 0.19479(8) 0.0189(4) Uani d . 1 . .
C C5 0.8540(2) 0.48759(9) 0.15411(8) 0.0206(4) Uani d . 1 A .
H H5A 0.9110 0.5314 0.1520 0.025 Uiso calc R 1 . .
H H5B 0.7919 0.4646 0.1146 0.025 Uiso calc R 1 . .
C C6 0.9950(2) 0.44549(10) 0.16437(8) 0.0239(4) Uani d D 1 . .
C C7 0.7949(3) 0.54427(10) 0.25749(8) 0.0265(4) Uani d . 1 . .
H H7A 0.7045 0.5594 0.2794 0.040 Uiso calc R 1 . .
H H7B 0.8729 0.5835 0.2568 0.040 Uiso calc R 1 . .
H H7C 0.8552 0.5156 0.2764 0.040 Uiso calc R 1 . .
C C8 0.6039(3) 0.54624(10) 0.16903(9) 0.0266(4) Uani d . 1 . .
H H8A 0.5523 0.5206 0.1293 0.040 Uiso calc R 1 . .
H H8B 0.6699 0.5882 0.1679 0.040 Uiso calc R 1 . .
H H8C 0.5158 0.5567 0.1935 0.040 Uiso calc R 1 . .
C C9 1.111(2) 0.4693(7) 0.2234(4) 0.056(4) Uani d PD 0.42(2) A 1
H H9A 1.0492 0.4596 0.2539 0.084 Uiso calc PR 0.42(2) A 1
H H9B 1.1479 0.5179 0.2328 0.084 Uiso calc PR 0.42(2) A 1
H H9C 1.2086 0.4455 0.2210 0.084 Uiso calc PR 0.42(2) A 1
C C10 0.9190(13) 0.3714(4) 0.1544(9) 0.043(3) Uani d PD 0.42(2) A 1
H H10A 1.0095 0.3439 0.1542 0.065 Uiso calc PR 0.42(2) A 1
H H10B 0.8450 0.3555 0.1168 0.065 Uiso calc PR 0.42(2) A 1
H H10C 0.8541 0.3679 0.1859 0.065 Uiso calc PR 0.42(2) A 1
C C11 1.108(2) 0.4471(9) 0.1174(6) 0.043(3) Uani d PD 0.42(2) A 1
H H11A 1.1943 0.4182 0.1202 0.064 Uiso calc PR 0.42(2) A 1
H H11B 1.1621 0.4935 0.1233 0.064 Uiso calc PR 0.42(2) A 1
H H11C 1.0401 0.4308 0.0786 0.064 Uiso calc PR 0.42(2) A 1
C C9' 1.1350(11) 0.4899(6) 0.2119(5) 0.065(3) Uani d PD 0.58(2) A 2
H H9'1 1.0931 0.5009 0.2495 0.097 Uiso calc PR 0.58(2) A 2
H H9'2 1.1703 0.5315 0.2018 0.097 Uiso calc PR 0.58(2) A 2
H H9'3 1.2310 0.4655 0.2145 0.097 Uiso calc PR 0.58(2) A 2
C C10' 0.9370(13) 0.3817(5) 0.1808(5) 0.049(2) Uani d PD 0.58(2) A 2
H H10D 0.8428 0.3547 0.1517 0.073 Uiso calc PR 0.58(2) A 2
H H10E 0.9008 0.3938 0.2194 0.073 Uiso calc PR 0.58(2) A 2
H H10F 1.0299 0.3554 0.1817 0.073 Uiso calc PR 0.58(2) A 2
C C11' 1.0693(14) 0.4258(6) 0.1073(3) 0.0358(18) Uani d PD 0.58(2) A 2
H H11D 1.1653 0.4022 0.1129 0.054 Uiso calc PR 0.58(2) A 2
H H11E 1.1064 0.4665 0.0961 0.054 Uiso calc PR 0.58(2) A 2
H H11F 0.9836 0.3961 0.0764 0.054 Uiso calc PR 0.58(2) A 2
C C12 0.4864(2) 0.38653(9) -0.01533(8) 0.0198(4) Uani d . 1 . .
H H12A 0.4994 0.4311 0.0139 0.024 Uiso calc R 1 . .
H H12B 0.4166 0.3892 -0.0510 0.024 Uiso calc R 1 . .
C C13 0.6584(2) 0.37214(9) -0.03011(8) 0.0199(4) Uani d . 1 . .
C C14 0.7036(3) 0.30838(11) -0.03965(10) 0.0302(5) Uani d . 1 . .
H H14A 0.6266 0.2723 -0.0359 0.036 Uiso calc R 1 . .
C C15 0.8611(3) 0.29648(12) -0.05476(10) 0.0365(5) Uani d . 1 . .
H H15A 0.8909 0.2525 -0.0610 0.044 Uiso calc R 1 . .
C C16 0.9740(3) 0.34835(12) -0.06067(9) 0.0327(5) Uani d . 1 . .
H H16 1.0815 0.3403 -0.0708 0.039 Uiso calc R 1 . .
C C17 0.9296(3) 0.41180(12) -0.05183(10) 0.0348(5) Uani d . 1 . .
H H17 1.0066 0.4475 -0.0561 0.042 Uiso calc R 1 . .
C C18 0.7725(3) 0.42401(11) -0.03661(9) 0.0299(5) Uani d . 1 . .
H H18 0.7431 0.4680 -0.0306 0.036 Uiso calc R 1 . .
Cl Cl2 0.41948(6) 0.53961(2) 0.346225(19) 0.02303(11) Uani d . 1 . .
N N6 0.60553(19) 0.36615(7) 0.39037(6) 0.0179(3) Uani d . 1 . .
N N7 0.54407(19) 0.42739(7) 0.32025(6) 0.0184(3) Uani d . 1 . .
N N8 0.49763(19) 0.47124(7) 0.41881(6) 0.0178(3) Uani d . 1 . .
N N9 0.6442(2) 0.32725(8) 0.29300(7) 0.0194(3) Uani d . 1 . .
N N10 0.5585(2) 0.41230(8) 0.48486(7) 0.0196(3) Uani d . 1 . .
C C19 0.5968(2) 0.37354(9) 0.33635(7) 0.0167(4) Uani d . 1 . .
C C20 0.4964(2) 0.47114(9) 0.36373(8) 0.0172(4) Uani d . 1 . .
C C21 0.5555(2) 0.41615(9) 0.43003(7) 0.0166(4) Uani d . 1 . .
C C22 0.6925(2) 0.26095(9) 0.29462(8) 0.0198(4) Uani d . 1 . .
C C23 0.8450(2) 0.26562(10) 0.34155(8) 0.0218(4) Uani d . 1 . .
H H23A 0.8066 0.2822 0.3799 0.026 Uiso calc R 1 . .
H H23B 0.8645 0.2187 0.3381 0.026 Uiso calc R 1 . .
C C24 1.0196(2) 0.30679(11) 0.34632(9) 0.0275(4) Uani d . 1 . .
C C25 0.7218(3) 0.22687(10) 0.23221(8) 0.0276(4) Uani d . 1 . .
H H25A 0.6154 0.2173 0.2057 0.041 Uiso calc R 1 . .
H H25B 0.7656 0.1846 0.2312 0.041 Uiso calc R 1 . .
H H25C 0.8031 0.2569 0.2198 0.041 Uiso calc R 1 . .
C C26 0.5431(2) 0.21836(10) 0.30844(9) 0.0262(4) Uani d . 1 . .
H H26A 0.5190 0.2401 0.3476 0.039 Uiso calc R 1 . .
H H26B 0.5707 0.1733 0.3069 0.039 Uiso calc R 1 . .
H H26C 0.4442 0.2145 0.2796 0.039 Uiso calc R 1 . .
C C27 1.1306(3) 0.29118(16) 0.39577(12) 0.0548(8) Uani d . 1 . .
H H27A 1.1360 0.2427 0.3858 0.082 Uiso calc R 1 . .
H H27B 1.0828 0.3048 0.4322 0.082 Uiso calc R 1 . .
H H27C 1.2441 0.3160 0.4009 0.082 Uiso calc R 1 . .
C C28 1.0154(3) 0.38242(12) 0.36303(14) 0.0533(7) Uani d . 1 . .
H H28A 1.1303 0.4065 0.3703 0.080 Uiso calc R 1 . .
H H28B 0.9629 0.3955 0.3985 0.080 Uiso calc R 1 . .
H H28C 0.9503 0.3940 0.3311 0.080 Uiso calc R 1 . .
C C29 1.1032(3) 0.28702(15) 0.29119(11) 0.0500(7) Uani d . 1 . .
H H29A 1.0451 0.3026 0.2603 0.075 Uiso calc R 1 . .
H H29B 1.0968 0.2379 0.2781 0.075 Uiso calc R 1 . .
H H29C 1.2212 0.3079 0.2999 0.075 Uiso calc R 1 . .
C C30 0.6211(2) 0.35846(9) 0.50476(8) 0.0195(4) Uani d . 1 . .
H H30A 0.5938 0.3163 0.4724 0.023 Uiso calc R 1 . .
H H30B 0.5615 0.3518 0.5371 0.023 Uiso calc R 1 . .
C C31 0.8088(2) 0.37065(9) 0.52564(8) 0.0204(4) Uani d . 1 . .
C C32 0.8865(3) 0.31716(11) 0.53284(11) 0.0358(5) Uani d . 1 . .
H H32 0.8220 0.2737 0.5235 0.043 Uiso calc R 1 . .
C C33 1.0568(3) 0.32539(13) 0.55349(11) 0.0403(6) Uani d . 1 . .
H H33 1.1073 0.2878 0.5585 0.048 Uiso calc R 1 . .
C C34 1.1519(3) 0.38748(13) 0.56667(11) 0.0426(6) Uani d . 1 . .
H H34 1.2688 0.3935 0.5802 0.051 Uiso calc R 1 . .
C C35 1.0751(3) 0.44103(14) 0.55990(16) 0.0713(11) Uani d . 1 . .
H H35 1.1399 0.4845 0.5692 0.086 Uiso calc R 1 . .
C C36 0.9044(3) 0.43288(12) 0.53970(14) 0.0537(8) Uani d . 1 . .
H H36 0.8537 0.4707 0.5356 0.064 Uiso calc R 1 . .
Cl Cl3 1.14070(7) -0.03951(2) 0.64751(2) 0.02864(12) Uani d . 1 . .
N N11 0.90224(19) 0.12914(7) 0.61493(6) 0.0176(3) Uani d . 1 . .
N N12 1.01421(19) 0.07117(8) 0.68179(6) 0.0197(3) Uani d . 1 . .
N N13 1.01909(19) 0.02732(8) 0.57954(6) 0.0189(3) Uani d . 1 . .
N N14 0.9165(2) 0.17138(8) 0.71538(7) 0.0210(3) Uani d . 1 . .
N N15 0.9065(2) 0.08231(8) 0.51668(6) 0.0187(3) Uani d . 1 . .
C C37 0.9436(2) 0.12389(9) 0.66904(7) 0.0176(4) Uani d . 1 . .
C C38 1.0467(2) 0.02792(9) 0.63493(8) 0.0191(4) Uani d . 1 . .
C C39 0.9421(2) 0.08014(9) 0.57184(7) 0.0168(4) Uani d . 1 . .
C C40 0.8286(2) 0.23066(9) 0.71594(8) 0.0210(4) Uani d . 1 . .
C C41 0.6431(2) 0.20115(9) 0.68843(8) 0.0206(4) Uani d . 1 . .
H H41A 0.6479 0.1647 0.6527 0.025 Uiso calc R 1 . .
H H41B 0.5947 0.1792 0.7161 0.025 Uiso calc R 1 . .
C C42 0.5123(2) 0.24412(9) 0.67094(8) 0.0227(4) Uani d . 1 . .
C C43 0.9193(2) 0.27622(10) 0.68524(9) 0.0250(4) Uani d . 1 . .
H H43A 1.0387 0.2868 0.7017 0.038 Uiso calc R 1 . .
H H43B 0.8702 0.3180 0.6908 0.038 Uiso calc R 1 . .
H H43C 0.9076 0.2532 0.6434 0.038 Uiso calc R 1 . .
C C44 0.8433(3) 0.26835(10) 0.78098(8) 0.0303(5) Uani d . 1 . .
H H44A 0.7858 0.2393 0.8013 0.045 Uiso calc R 1 . .
H H44B 0.7913 0.3094 0.7852 0.045 Uiso calc R 1 . .
H H44C 0.9621 0.2804 0.7980 0.045 Uiso calc R 1 . .
C C45 0.5010(3) 0.30788(10) 0.71917(9) 0.0318(5) Uani d . 1 . .
H H45A 0.6040 0.3400 0.7252 0.048 Uiso calc R 1 . .
H H45B 0.4877 0.2962 0.7556 0.048 Uiso calc R 1 . .
H H45C 0.4042 0.3283 0.7076 0.048 Uiso calc R 1 . .
C C46 0.3414(3) 0.19809(11) 0.65819(11) 0.0350(5) Uani d . 1 . .
H H46A 0.3152 0.1879 0.6941 0.052 Uiso calc R 1 . .
H H46B 0.3469 0.1561 0.6284 0.052 Uiso calc R 1 . .
H H46C 0.2537 0.2211 0.6439 0.052 Uiso calc R 1 . .
C C47 0.5413(3) 0.26333(11) 0.61505(9) 0.0291(5) Uani d . 1 . .
H H47A 0.4463 0.2840 0.6024 0.044 Uiso calc R 1 . .
H H47B 0.5512 0.2228 0.5843 0.044 Uiso calc R 1 . .
H H47C 0.6449 0.2955 0.6227 0.044 Uiso calc R 1 . .
C C48 0.8381(2) 0.13786(9) 0.50105(8) 0.0192(4) Uani d . 1 . .
H H48A 0.8927 0.1473 0.4685 0.023 Uiso calc R 1 . .
H H48B 0.8674 0.1785 0.5349 0.023 Uiso calc R 1 . .
C C49 0.6487(2) 0.12544(9) 0.48282(8) 0.0198(4) Uani d . 1 . .
C C50 0.5413(3) 0.08988(10) 0.50896(9) 0.0246(4) Uani d . 1 . .
H H50 0.5864 0.0701 0.5376 0.029 Uiso calc R 1 . .
C C51 0.3679(3) 0.08275(10) 0.49370(10) 0.0297(5) Uani d . 1 . .
H H51 0.2954 0.0582 0.5118 0.036 Uiso calc R 1 . .
C C52 0.3012(3) 0.11149(12) 0.45208(11) 0.0360(5) Uani d . 1 . .
H H52 0.1829 0.1072 0.4420 0.043 Uiso calc R 1 . .
C C53 0.4066(3) 0.14630(13) 0.42534(11) 0.0400(6) Uani d . 1 . .
H H53 0.3610 0.1656 0.3965 0.048 Uiso calc R 1 . .
C C54 0.5797(3) 0.15324(11) 0.44046(9) 0.0298(5) Uani d . 1 . .
H H54 0.6517 0.1772 0.4217 0.036 Uiso calc R 1 . .
Cl Cl4 -0.31144(6) 0.73479(2) 0.15285(2) 0.02536(11) Uani d . 1 . .
N N16 -0.04068(19) 0.89942(7) 0.10058(6) 0.0178(3) Uani d . 1 . .
N N17 -0.11611(19) 0.84876(8) 0.17520(6) 0.0189(3) Uani d . 1 . .
N N18 -0.22056(19) 0.79254(7) 0.07524(6) 0.0175(3) Uani d . 1 . .
N N19 0.0458(2) 0.95158(8) 0.19963(7) 0.0206(3) Uani d . 1 . .
N N20 -0.1436(2) 0.84117(8) 0.00481(6) 0.0186(3) Uani d . 1 . .
C C55 -0.0378(2) 0.89986(9) 0.15664(8) 0.0174(4) Uani d . 1 . .
C C56 -0.2033(2) 0.80012(9) 0.13198(8) 0.0178(4) Uani d . 1 . .
C C57 -0.1327(2) 0.84514(9) 0.06163(7) 0.0166(4) Uani d . 1 . .
C C58 0.1483(3) 1.01300(9) 0.19478(8) 0.0248(4) Uani d . 1 . .
C C59 0.2904(2) 0.99697(10) 0.15752(9) 0.0272(4) Uani d . 1 B .
H H59A 0.3469 1.0408 0.1554 0.033 Uiso calc R 1 . .
H H59B 0.2346 0.9726 0.1174 0.033 Uiso calc R 1 . .
C C60 0.4322(3) 0.95702(12) 0.17192(10) 0.0369(5) Uani d D 1 . .
C C61 0.2131(3) 1.05436(12) 0.25774(10) 0.0443(6) Uani d . 1 . .
H H61A 0.1186 1.0697 0.2772 0.067 Uiso calc R 1 . .
H H61B 0.2928 1.0935 0.2578 0.067 Uiso calc R 1 . .
H H61C 0.2696 1.0264 0.2786 0.067 Uiso calc R 1 . .
C C62 0.0340(3) 1.05308(10) 0.16575(10) 0.0329(5) Uani d . 1 . .
H H62A -0.0097 1.0266 0.1255 0.049 Uiso calc R 1 . .
H H62B 0.0990 1.0957 0.1656 0.049 Uiso calc R 1 . .
H H62C -0.0598 1.0624 0.1877 0.049 Uiso calc R 1 . .
C C63 0.3762(5) 0.8940(2) 0.1873(2) 0.0516(10) Uani d PDU 0.753(4) B 1
H H63A 0.2909 0.8649 0.1559 0.077 Uiso calc PR 0.753(4) B 1
H H63B 0.3283 0.9053 0.2238 0.077 Uiso calc PR 0.753(4) B 1
H H63C 0.4725 0.8704 0.1922 0.077 Uiso calc PR 0.753(4) B 1
C C64 0.5174(5) 0.9369(2) 0.11552(16) 0.0456(9) Uani d PDU 0.753(4) B 1
H H64A 0.6142 0.9146 0.1234 0.068 Uiso calc PR 0.753(4) B 1
H H64B 0.5550 0.9774 0.1042 0.068 Uiso calc PR 0.753(4) B 1
H H64C 0.4363 0.9060 0.0837 0.068 Uiso calc PR 0.753(4) B 1
C C65 0.5730(5) 1.0033(2) 0.21834(18) 0.0660(12) Uani d PDU 0.753(4) B 1
H H65A 0.5355 1.0126 0.2568 0.099 Uiso calc PR 0.753(4) B 1
H H65B 0.5999 1.0457 0.2086 0.099 Uiso calc PR 0.753(4) B 1
H H65C 0.6733 0.9810 0.2192 0.099 Uiso calc PR 0.753(4) B 1
C C63' 0.3532(14) 0.8805(4) 0.1520(6) 0.0510(15) Uani d PDU 0.247(4) B 2
H H63D 0.4395 0.8530 0.1592 0.076 Uiso calc PR 0.247(4) B 2
H H63E 0.3095 0.8672 0.1101 0.076 Uiso calc PR 0.247(4) B 2
H H63F 0.2614 0.8734 0.1741 0.076 Uiso calc PR 0.247(4) B 2
C C64' 0.5729(13) 0.9674(6) 0.1397(5) 0.0512(14) Uani d PDU 0.247(4) B 2
H H64D 0.6533 0.9368 0.1446 0.077 Uiso calc PR 0.247(4) B 2
H H64E 0.6291 1.0141 0.1550 0.077 Uiso calc PR 0.247(4) B 2
H H64F 0.5301 0.9583 0.0981 0.077 Uiso calc PR 0.247(4) B 2
C C65' 0.4932(16) 0.9692(7) 0.2389(3) 0.0663(16) Uani d PDU 0.247(4) B 2
H H65D 0.4008 0.9531 0.2572 0.099 Uiso calc PR 0.247(4) B 2
H H65E 0.5294 1.0174 0.2574 0.099 Uiso calc PR 0.247(4) B 2
H H65F 0.5876 0.9446 0.2438 0.099 Uiso calc PR 0.247(4) B 2
C C66 -0.0526(2) 0.89078(9) -0.01753(8) 0.0189(4) Uani d . 1 . .
H H66A -0.0379 0.9352 0.0120 0.023 Uiso calc R 1 . .
H H66B -0.1213 0.8942 -0.0531 0.023 Uiso calc R 1 . .
C C67 0.1189(2) 0.87506(9) -0.03230(8) 0.0195(4) Uani d . 1 . .
C C68 0.1535(3) 0.80974(10) -0.04905(10) 0.0302(5) Uani d . 1 . .
H H68 0.0697 0.7734 -0.0504 0.036 Uiso calc R 1 . .
C C69 0.3099(3) 0.79679(11) -0.06397(11) 0.0372(5) Uani d . 1 . .
H H69 0.3322 0.7517 -0.0753 0.045 Uiso calc R 1 . .
C C70 0.4326(3) 0.84886(11) -0.06239(9) 0.0323(5) Uani d . 1 . .
H H70 0.5399 0.8399 -0.0721 0.039 Uiso calc R 1 . .
C C71 0.3991(3) 0.91358(12) -0.04675(11) 0.0394(6) Uani d . 1 . .
H H71 0.4826 0.9497 -0.0464 0.047 Uiso calc R 1 . .
C C72 0.2429(3) 0.92689(11) -0.03128(11) 0.0337(5) Uani d . 1 . .
H H72 0.2214 0.9721 -0.0199 0.040 Uiso calc R 1 . .
H H4 0.605(3) 0.4400(10) 0.2346(10) 0.024(6) Uiso d . 1 . .
H H5 0.339(3) 0.3010(12) -0.0155(10) 0.035(7) Uiso d . 1 . .
H H9 0.611(3) 0.3310(10) 0.2585(9) 0.021(5) Uiso d . 1 . .
H H10 0.534(3) 0.4500(12) 0.5119(10) 0.037(6) Uiso d . 1 . .
H H14 0.963(3) 0.1670(10) 0.7469(9) 0.022(6) Uiso d . 1 . .
H H15 0.931(3) 0.0484(12) 0.4890(11) 0.039(7) Uiso d . 1 . .
H H19 0.033(3) 0.9481(12) 0.2344(11) 0.034(7) Uiso d . 1 . .
H H20 -0.198(3) 0.8040(12) -0.0189(10) 0.030(6) Uiso d . 1 . .

loop_
_atom_site_aniso_label
_atom_site_aniso_U_11
_atom_site_aniso_U_22
_atom_site_aniso_U_33
_atom_site_aniso_U_12
_atom_site_aniso_U_13
_atom_site_aniso_U_23
Cl1 0.0266(2) 0.0209(2) 0.0187(2) -0.00383(18) 0.00524(17) 0.00532(17)
N1 0.0178(7) 0.0168(7) 0.0149(7) 0.0020(6) 0.0026(6) 0.0031(6)
N2 0.0189(8) 0.0175(7) 0.0151(7) -0.0007(6) 0.0026(6) 0.0031(6)
N3 0.0168(7) 0.0171(7) 0.0147(7) 0.0007(6) 0.0035(6) 0.0030(6)
N4 0.0217(8) 0.0162(7) 0.0142(7) -0.0009(6) 0.0035(6) 0.0023(6)
N5 0.0199(8) 0.0183(8) 0.0157(7) -0.0026(6) 0.0006(6) 0.0038(6)
C1 0.0158(8) 0.0160(8) 0.0157(8) 0.0026(7) 0.0020(7) 0.0029(7)
C2 0.0157(8) 0.0170(8) 0.0173(8) 0.0033(7) 0.0057(7) 0.0038(7)
C3 0.0141(8) 0.0166(8) 0.0167(8) 0.0023(7) 0.0023(7) 0.0036(7)
C4 0.0206(9) 0.0130(8) 0.0205(9) -0.0016(7) 0.0028(7) 0.0018(7)
C5 0.0203(9) 0.0194(9) 0.0217(9) 0.0012(7) 0.0035(7) 0.0057(7)
C6 0.0182(9) 0.0296(10) 0.0231(10) 0.0044(8) 0.0020(7) 0.0063(8)
C7 0.0290(11) 0.0214(10) 0.0228(10) -0.0039(8) 0.0045(8) -0.0019(8)
C8 0.0290(11) 0.0205(10) 0.0312(11) 0.0065(8) 0.0068(8) 0.0069(8)
C9 0.068(8) 0.051(6) 0.038(5) 0.035(5) -0.021(5) -0.004(4)
C10 0.024(3) 0.033(4) 0.085(8) 0.015(3) 0.014(5) 0.029(5)
C11 0.035(6) 0.052(8) 0.048(5) 0.022(5) 0.018(5) 0.014(5)
C9' 0.020(3) 0.093(7) 0.060(5) 0.020(4) -0.012(3) -0.011(4)
C10' 0.044(4) 0.061(4) 0.064(5) 0.032(3) 0.021(4) 0.041(4)
C11' 0.031(4) 0.048(5) 0.039(3) 0.020(3) 0.017(3) 0.019(3)
C12 0.0228(9) 0.0192(9) 0.0168(8) -0.0002(7) 0.0016(7) 0.0058(7)
C13 0.0226(9) 0.0224(9) 0.0144(8) 0.0018(7) 0.0020(7) 0.0053(7)
C14 0.0273(11) 0.0243(10) 0.0393(12) 0.0045(8) 0.0091(9) 0.0075(9)
C15 0.0358(13) 0.0325(12) 0.0438(13) 0.0132(10) 0.0122(10) 0.0091(10)
C16 0.0247(11) 0.0465(13) 0.0271(11) 0.0078(10) 0.0068(8) 0.0086(10)
C17 0.0268(11) 0.0407(13) 0.0398(13) -0.0001(10) 0.0099(9) 0.0162(10)
C18 0.0295(11) 0.0264(11) 0.0370(12) 0.0028(9) 0.0081(9) 0.0137(9)
Cl2 0.0296(2) 0.0206(2) 0.0194(2) 0.00947(18) 0.00033(18) 0.00568(17)
N6 0.0208(8) 0.0187(8) 0.0141(7) 0.0046(6) 0.0032(6) 0.0033(6)
N7 0.0218(8) 0.0183(8) 0.0146(7) 0.0033(6) 0.0019(6) 0.0037(6)
N8 0.0196(8) 0.0182(7) 0.0151(7) 0.0050(6) 0.0014(6) 0.0033(6)
N9 0.0264(8) 0.0175(8) 0.0145(7) 0.0064(6) 0.0025(6) 0.0040(6)
N10 0.0252(8) 0.0208(8) 0.0149(7) 0.0081(7) 0.0047(6) 0.0058(6)
C19 0.0170(8) 0.0168(8) 0.0149(8) 0.0013(7) 0.0012(7) 0.0029(7)
C20 0.0165(8) 0.0156(8) 0.0183(8) 0.0020(7) -0.0003(7) 0.0040(7)
C21 0.0163(8) 0.0170(8) 0.0149(8) 0.0004(7) 0.0004(7) 0.0037(7)
C22 0.0235(9) 0.0169(9) 0.0183(9) 0.0051(7) 0.0024(7) 0.0033(7)
C23 0.0235(10) 0.0241(10) 0.0191(9) 0.0071(8) 0.0042(7) 0.0065(8)
C24 0.0192(10) 0.0355(11) 0.0263(10) 0.0056(8) 0.0042(8) 0.0051(9)
C25 0.0372(12) 0.0232(10) 0.0199(9) 0.0111(9) 0.0027(8) -0.0002(8)
C26 0.0255(10) 0.0202(10) 0.0308(11) 0.0007(8) 0.0018(8) 0.0059(8)
C27 0.0255(12) 0.090(2) 0.0485(16) -0.0002(13) -0.0087(11) 0.0279(15)
C28 0.0269(12) 0.0358(14) 0.086(2) -0.0069(10) 0.0103(13) 0.0010(13)
C29 0.0297(13) 0.0741(19) 0.0410(14) -0.0010(12) 0.0176(11) 0.0059(13)
C30 0.0246(10) 0.0178(9) 0.0163(8) 0.0038(7) 0.0031(7) 0.0048(7)
C31 0.0230(10) 0.0217(9) 0.0164(8) 0.0053(7) 0.0026(7) 0.0043(7)
C32 0.0278(11) 0.0295(11) 0.0550(15) 0.0055(9) 0.0019(10) 0.0213(11)
C33 0.0304(12) 0.0454(14) 0.0543(15) 0.0130(11) 0.0030(11) 0.0278(12)
C34 0.0259(12) 0.0445(14) 0.0484(15) 0.0061(10) -0.0071(10) 0.0026(11)
C35 0.0333(15) 0.0303(14) 0.128(3) -0.0046(11) -0.0209(17) 0.0017(16)
C36 0.0322(13) 0.0213(11) 0.096(2) 0.0017(10) -0.0116(13) 0.0069(13)
Cl3 0.0402(3) 0.0260(2) 0.0201(2) 0.0180(2) -0.0017(2) 0.00425(18)
N11 0.0196(8) 0.0164(7) 0.0154(7) 0.0038(6) 0.0024(6) 0.0015(6)
N12 0.0221(8) 0.0192(8) 0.0164(7) 0.0048(6) 0.0007(6) 0.0028(6)
N13 0.0211(8) 0.0186(8) 0.0160(7) 0.0055(6) 0.0007(6) 0.0028(6)
N14 0.0267(9) 0.0209(8) 0.0145(8) 0.0077(7) -0.0003(6) 0.0028(6)
N15 0.0250(8) 0.0177(8) 0.0139(7) 0.0077(6) 0.0019(6) 0.0037(6)
C37 0.0166(8) 0.0185(9) 0.0158(8) 0.0019(7) 0.0005(7) 0.0028(7)
C38 0.0202(9) 0.0181(9) 0.0176(9) 0.0035(7) -0.0004(7) 0.0034(7)
C39 0.0165(8) 0.0172(9) 0.0152(8) 0.0011(7) 0.0016(7) 0.0029(7)
C40 0.0268(10) 0.0176(9) 0.0172(9) 0.0066(8) 0.0034(7) 0.0010(7)
C41 0.0227(9) 0.0184(9) 0.0223(9) 0.0045(7) 0.0078(7) 0.0060(7)
C42 0.0226(10) 0.0205(9) 0.0268(10) 0.0056(8) 0.0089(8) 0.0066(8)
C43 0.0238(10) 0.0200(9) 0.0299(10) 0.0022(8) 0.0041(8) 0.0048(8)
C44 0.0431(13) 0.0254(11) 0.0196(10) 0.0114(9) 0.0026(9) -0.0003(8)
C45 0.0362(12) 0.0264(11) 0.0367(12) 0.0141(9) 0.0147(10) 0.0077(9)
C46 0.0236(11) 0.0337(12) 0.0494(14) 0.0061(9) 0.0093(10) 0.0121(10)
C47 0.0295(11) 0.0308(11) 0.0298(11) 0.0086(9) 0.0038(9) 0.0116(9)
C48 0.0232(9) 0.0180(9) 0.0179(9) 0.0061(7) 0.0022(7) 0.0067(7)
C49 0.0229(9) 0.0165(9) 0.0194(9) 0.0058(7) 0.0032(7) 0.0025(7)
C50 0.0270(10) 0.0220(10) 0.0254(10) 0.0038(8) 0.0037(8) 0.0079(8)
C51 0.0251(10) 0.0256(11) 0.0399(12) 0.0004(8) 0.0076(9) 0.0118(9)
C52 0.0215(11) 0.0406(13) 0.0487(14) 0.0049(9) 0.0002(10) 0.0189(11)
C53 0.0264(12) 0.0508(15) 0.0516(15) 0.0071(10) -0.0016(10) 0.0319(12)
C54 0.0254(11) 0.0365(12) 0.0333(11) 0.0069(9) 0.0040(9) 0.0193(9)
Cl4 0.0315(3) 0.0222(2) 0.0201(2) -0.00605(19) 0.00489(19) 0.00582(18)
N16 0.0177(7) 0.0193(8) 0.0150(7) 0.0001(6) 0.0011(6) 0.0041(6)
N17 0.0204(8) 0.0188(8) 0.0152(7) -0.0013(6) 0.0006(6) 0.0035(6)
N18 0.0185(8) 0.0182(7) 0.0143(7) -0.0005(6) 0.0025(6) 0.0036(6)
N19 0.0239(8) 0.0191(8) 0.0154(8) -0.0040(6) 0.0014(6) 0.0022(6)
N20 0.0215(8) 0.0185(8) 0.0129(7) -0.0019(6) 0.0012(6) 0.0023(6)
C55 0.0157(8) 0.0188(9) 0.0163(8) 0.0020(7) 0.0016(7) 0.0031(7)
C56 0.0194(9) 0.0163(8) 0.0178(8) 0.0011(7) 0.0039(7) 0.0050(7)
C57 0.0144(8) 0.0180(9) 0.0172(8) 0.0036(7) 0.0029(7) 0.0040(7)
C58 0.0279(10) 0.0185(9) 0.0228(10) -0.0068(8) 0.0027(8) 0.0017(8)
C59 0.0216(10) 0.0275(10) 0.0321(11) -0.0030(8) 0.0028(8) 0.0109(9)
C60 0.0231(11) 0.0446(14) 0.0434(13) 0.0027(10) 0.0001(9) 0.0160(11)
C61 0.0544(16) 0.0348(13) 0.0290(12) -0.0208(11) 0.0066(11) -0.0054(10)
C62 0.0352(12) 0.0207(10) 0.0449(13) 0.0040(9) 0.0109(10) 0.0110(9)
C63 0.0415(17) 0.059(2) 0.072(2) 0.0204(15) 0.0201(19) 0.039(2)
C64 0.0376(18) 0.056(2) 0.0485(19) 0.0175(15) 0.0118(15) 0.0174(16)
C65 0.0374(19) 0.084(3) 0.063(2) 0.0076(17) -0.0108(16) 0.0044(19)
C63' 0.041(2) 0.057(2) 0.070(3) 0.019(2) 0.019(3) 0.034(3)
C64' 0.043(2) 0.058(3) 0.056(3) 0.015(2) 0.011(2) 0.016(2)
C65' 0.044(2) 0.080(3) 0.063(3) 0.009(2) -0.013(2) 0.009(2)
C66 0.0221(9) 0.0189(9) 0.0171(8) 0.0026(7) 0.0037(7) 0.0073(7)
C67 0.0202(9) 0.0220(9) 0.0162(8) 0.0039(7) 0.0020(7) 0.0054(7)
C68 0.0258(11) 0.0222(10) 0.0408(12) 0.0018(8) 0.0078(9) 0.0052(9)
C69 0.0312(12) 0.0275(11) 0.0503(14) 0.0106(9) 0.0112(10) 0.0016(10)
C70 0.0243(11) 0.0393(12) 0.0343(12) 0.0103(9) 0.0079(9) 0.0082(10)
C71 0.0256(11) 0.0326(12) 0.0641(16) 0.0034(9) 0.0151(11) 0.0175(11)
C72 0.0263(11) 0.0217(10) 0.0554(14) 0.0052(8) 0.0117(10) 0.0120(10)

loop_
_atom_type_symbol
_atom_type_description
_atom_type_scat_dispersion_real
_atom_type_scat_dispersion_imag
_atom_type_scat_source
C C 0.0033 0.0016 'International Tables Vol C Tables 4.2.6.8 and 6.1.1.4'
H H 0.0000 0.0000 'International Tables Vol C Tables 4.2.6.8 and 6.1.1.4'
N N 0.0061 0.0033 'International Tables Vol C Tables 4.2.6.8 and 6.1.1.4'
Cl Cl 0.1484 0.1585 'International Tables Vol C Tables 4.2.6.8 and 6.1.1.4'

loop_
_geom_angle_atom_site_label_1
_geom_angle_atom_site_label_2
_geom_angle_atom_site_label_3
_geom_angle
C3 N1 C1 114.95(15)
C2 N2 C1 112.59(15)
C2 N3 C3 112.39(15)
C1 N4 C4 128.27(16)
C1 N4 H4 112.2(15)
C4 N4 H4 119.4(14)
C3 N5 C12 122.93(15)
C3 N5 H5 115.9(16)
C12 N5 H5 120.8(16)
N4 C1 N1 120.58(17)
N4 C1 N2 114.53(16)
N1 C1 N2 124.89(16)
N2 C2 N3 129.94(17)
N2 C2 Cl1 115.24(14)
N3 C2 Cl1 114.81(13)
N5 C3 N1 118.79(16)
N5 C3 N3 116.04(15)
N1 C3 N3 125.16(16)
N4 C4 C7 104.89(15)
N4 C4 C8 109.24(15)
C7 C4 C8 108.56(15)
N4 C4 C5 113.26(14)
C7 C4 C5 113.24(16)
C8 C4 C5 107.53(15)
C4 C5 C6 123.98(16)
C4 C5 H5A 106.3
C6 C5 H5A 106.3
C4 C5 H5B 106.3
C6 C5 H5B 106.3
H5A C5 H5B 106.4
C10' C6 C11' 108.6(4)
C10' C6 C11 123.2(7)
C11' C6 C11 18.8(5)
C10' C6 C9 87.4(5)
C11' C6 C9 120.3(8)
C11 C6 C9 106.5(7)
C10' C6 C9' 109.5(4)
C11' C6 C9' 107.6(5)
C11 C6 C9' 90.5(7)
C9 C6 C9' 22.4(6)
C10' C6 C10 22.8(4)
C11' C6 C10 89.9(6)
C11 C6 C10 107.2(5)
C9 C6 C10 108.5(5)
C9' C6 C10 129.4(5)
C10' C6 C5 114.8(4)
C11' C6 C5 106.8(5)
C11 C6 C5 106.5(7)
C9 C6 C5 117.6(6)
C9' C6 C5 109.3(5)
C10 C6 C5 110.0(4)
C4 C7 H7A 109.5
C4 C7 H7B 109.5
H7A C7 H7B 109.5
C4 C7 H7C 109.5
H7A C7 H7C 109.5
H7B C7 H7C 109.5
C4 C8 H8A 109.5
C4 C8 H8B 109.5
H8A C8 H8B 109.5
C4 C8 H8C 109.5
H8A C8 H8C 109.5
H8B C8 H8C 109.5
C6 C9 H9A 109.5
C6 C9 H9B 109.5
C6 C9 H9C 109.5
C6 C10 H10A 109.5
C6 C10 H10B 109.5
C6 C10 H10C 109.5
C6 C11 H11A 109.5
C6 C11 H11B 109.5
C6 C11 H11C 109.5
C6 C9' H9'1 109.5
C6 C9' H9'2 109.5
H9'1 C9' H9'2 109.5
C6 C9' H9'3 109.5
H9'1 C9' H9'3 109.5
H9'2 C9' H9'3 109.5
C6 C10' H10D 109.5
C6 C10' H10E 109.5
H10D C10' H10E 109.5
C6 C10' H10F 109.5
H10D C10' H10F 109.5
H10E C10' H10F 109.5
C6 C11' H11D 109.5
C6 C11' H11E 109.5
H11D C11' H11E 109.5
C6 C11' H11F 109.5
H11D C11' H11F 109.5
H11E C11' H11F 109.5
N5 C12 C13 114.27(15)
N5 C12 H12A 108.7
C13 C12 H12A 108.7
N5 C12 H12B 108.7
C13 C12 H12B 108.7
H12A C12 H12B 107.6
C14 C13 C18 118.67(18)
C14 C13 C12 122.10(18)
C18 C13 C12 119.18(17)
C13 C14 C15 120.6(2)
C13 C14 H14A 119.7
C15 C14 H14A 119.7
C16 C15 C14 120.3(2)
C16 C15 H15A 119.9
C14 C15 H15A 119.9
C17 C16 C15 119.5(2)
C17 C16 H16 120.2
C15 C16 H16 120.2
C16 C17 C18 120.4(2)
C16 C17 H17 119.8
C18 C17 H17 119.8
C13 C18 C17 120.4(2)
C13 C18 H18 119.8
C17 C18 H18 119.8
C19 N6 C21 115.00(15)
C20 N7 C19 112.49(15)
C20 N8 C21 112.58(15)
C19 N9 C22 127.59(16)
C19 N9 H9 113.5(14)
C22 N9 H9 115.6(14)
C21 N10 C30 123.30(15)
C21 N10 H10 116.1(14)
C30 N10 H10 119.9(14)
N6 C19 N9 120.68(16)
N6 C19 N7 124.97(15)
N9 C19 N7 114.34(16)
N7 C20 N8 129.78(17)
N7 C20 Cl2 115.44(14)
N8 C20 Cl2 114.78(13)
N10 C21 N6 118.81(16)
N10 C21 N8 116.04(15)
N6 C21 N8 125.14(16)
N9 C22 C25 105.41(15)
N9 C22 C26 108.75(15)
C25 C22 C26 107.91(16)
N9 C22 C23 113.99(15)
C25 C22 C23 113.25(16)
C26 C22 C23 107.34(16)
C24 C23 C22 124.97(17)
C24 C23 H23A 106.1
C22 C23 H23A 106.1
C24 C23 H23B 106.1
C22 C23 H23B 106.1
H23A C23 H23B 106.3
C28 C24 C29 109.1(2)
C28 C24 C27 108.0(2)
C29 C24 C27 107.4(2)
C28 C24 C23 112.44(17)
C29 C24 C23 114.03(18)
C27 C24 C23 105.61(18)
C22 C25 H25A 109.5
C22 C25 H25B 109.5
H25A C25 H25B 109.5
C22 C25 H25C 109.5
H25A C25 H25C 109.5
H25B C25 H25C 109.5
C22 C26 H26A 109.5
C22 C26 H26B 109.5
H26A C26 H26B 109.5
C22 C26 H26C 109.5
H26A C26 H26C 109.5
H26B C26 H26C 109.5
C24 C27 H27A 109.5
C24 C27 H27B 109.5
H27A C27 H27B 109.5
C24 C27 H27C 109.5
H27A C27 H27C 109.5
H27B C27 H27C 109.5
C24 C28 H28A 109.5
C24 C28 H28B 109.5
H28A C28 H28B 109.5
C24 C28 H28C 109.5
H28A C28 H28C 109.5
H28B C28 H28C 109.5
C24 C29 H29A 109.5
C24 C29 H29B 109.5
H29A C29 H29B 109.5
C24 C29 H29C 109.5
H29A C29 H29C 109.5
H29B C29 H29C 109.5
N10 C30 C31 114.48(16)
N10 C30 H30A 108.6
C31 C30 H30A 108.6
N10 C30 H30B 108.6
C31 C30 H30B 108.6
H30A C30 H30B 107.6
C36 C31 C32 118.1(2)
C36 C31 C30 123.17(18)
C32 C31 C30 118.71(18)
C31 C32 C33 121.5(2)
C31 C32 H32 119.2
C33 C32 H32 119.2
C34 C33 C32 120.0(2)
C34 C33 H33 120.0
C32 C33 H33 120.0
C33 C34 C35 118.7(2)
C33 C34 H34 120.6
C35 C34 H34 120.6
C34 C35 C36 121.2(2)
C34 C35 H35 119.4
C36 C35 H35 119.4
C31 C36 C35 120.4(2)
C31 C36 H36 119.8
C35 C36 H36 119.8
C37 N11 C39 115.23(15)
C38 N12 C37 112.49(15)
C38 N13 C39 112.45(15)
C37 N14 C40 127.89(16)
C37 N14 H14 112.3(14)
C40 N14 H14 119.7(14)
C39 N15 C48 123.26(15)
C39 N15 H15 116.7(15)
C48 N15 H15 120.0(15)
N14 C37 N11 120.34(16)
N14 C37 N12 115.08(16)
N11 C37 N12 124.58(16)
N12 C38 N13 129.98(17)
N12 C38 Cl3 115.36(14)
N13 C38 Cl3 114.66(13)
N15 C39 N11 118.75(16)
N15 C39 N13 116.09(15)
N11 C39 N13 125.16(16)
N14 C40 C43 110.35(16)
N14 C40 C44 104.19(15)
C43 C40 C44 108.77(16)
N14 C40 C41 105.76(15)
C43 C40 C41 115.28(16)
C44 C40 C41 111.89(16)
C42 C41 C40 123.57(16)
C42 C41 H41A 106.4
C40 C41 H41A 106.4
C42 C41 H41B 106.4
C40 C41 H41B 106.4
H41A C41 H41B 106.5
C45 C42 C47 109.11(17)
C45 C42 C46 107.95(17)
C47 C42 C46 107.61(17)
C45 C42 C41 114.06(17)
C47 C42 C41 112.53(16)
C46 C42 C41 105.22(16)
C40 C43 H43A 109.5
C40 C43 H43B 109.5
H43A C43 H43B 109.5
C40 C43 H43C 109.5
H43A C43 H43C 109.5
H43B C43 H43C 109.5
C40 C44 H44A 109.5
C40 C44 H44B 109.5
H44A C44 H44B 109.5
C40 C44 H44C 109.5
H44A C44 H44C 109.5
H44B C44 H44C 109.5
C42 C45 H45A 109.5
C42 C45 H45B 109.5
H45A C45 H45B 109.5
C42 C45 H45C 109.5
H45A C45 H45C 109.5
H45B C45 H45C 109.5
C42 C46 H46A 109.5
C42 C46 H46B 109.5
H46A C46 H46B 109.5
C42 C46 H46C 109.5
H46A C46 H46C 109.5
H46B C46 H46C 109.5
C42 C47 H47A 109.5
C42 C47 H47B 109.5
H47A C47 H47B 109.5
C42 C47 H47C 109.5
H47A C47 H47C 109.5
H47B C47 H47C 109.5
N15 C48 C49 114.48(16)
N15 C48 H48A 108.6
C49 C48 H48A 108.6
N15 C48 H48B 108.6
C49 C48 H48B 108.6
H48A C48 H48B 107.6
C50 C49 C54 118.62(18)
C50 C49 C48 122.09(17)
C54 C49 C48 119.22(18)
C49 C50 C51 120.71(19)
C49 C50 H50 119.6
C51 C50 H50 119.6
C52 C51 C50 120.0(2)
C52 C51 H51 120.0
C50 C51 H51 120.0
C53 C52 C51 119.8(2)
C53 C52 H52 120.1
C51 C52 H52 120.1
C52 C53 C54 120.2(2)
C52 C53 H53 119.9
C54 C53 H53 119.9
C53 C54 C49 120.7(2)
C53 C54 H54 119.7
C49 C54 H54 119.7
C55 N16 C57 115.08(16)
C56 N17 C55 112.68(15)
C56 N18 C57 112.29(15)
C55 N19 C58 128.10(17)
C55 N19 H19 113.4(16)
C58 N19 H19 118.4(16)
C57 N20 C66 123.28(16)
C57 N20 H20 115.8(15)
C66 N20 H20 120.4(15)
N19 C55 N16 121.02(17)
N19 C55 N17 114.32(16)
N16 C55 N17 124.66(16)
N17 C56 N18 130.00(17)
N17 C56 Cl4 114.97(14)
N18 C56 Cl4 115.02(14)
N20 C57 N16 118.83(17)
N20 C57 N18 115.96(16)
N16 C57 N18 125.21(16)
N19 C58 C61 105.07(17)
N19 C58 C62 109.08(16)
C61 C58 C62 108.82(18)
N19 C58 C59 112.79(16)
C61 C58 C59 113.11(18)
C62 C58 C59 107.85(17)
C58 C59 C60 124.08(18)
C58 C59 H59A 106.3
C60 C59 H59A 106.3
C58 C59 H59B 106.3
C60 C59 H59B 106.3
H59A C59 H59B 106.4
C64' C60 C63 125.7(5)
C64' C60 C65 75.0(5)
C63 C60 C65 111.7(3)
C64' C60 C59 110.6(5)
C63 C60 C59 115.5(2)
C65 C60 C59 110.8(2)
C64' C60 C64 30.0(5)
C63 C60 C64 107.6(3)
C65 C60 C64 104.2(3)
C59 C60 C64 106.2(2)
C64' C60 C65' 112.0(6)
C63 C60 C65' 72.2(5)
C65 C60 C65' 43.3(5)
C59 C60 C65' 115.1(5)
C64 C60 C65' 134.1(5)
C64' C60 C63' 109.6(6)
C63 C60 C63' 30.6(4)
C65 C60 C63' 137.7(5)
C59 C60 C63' 106.5(5)
C64 C60 C63' 83.4(5)
C65' C60 C63' 102.4(6)
C58 C61 H61A 109.5
C58 C61 H61B 109.5
H61A C61 H61B 109.5
C58 C61 H61C 109.5
H61A C61 H61C 109.5
H61B C61 H61C 109.5
C58 C62 H62A 109.5
C58 C62 H62B 109.5
H62A C62 H62B 109.5
C58 C62 H62C 109.5
H62A C62 H62C 109.5
H62B C62 H62C 109.5
C60 C63 H63A 109.5
C60 C63 H63B 109.5
C60 C63 H63C 109.5
C60 C64 H64A 109.5
C60 C64 H64B 109.5
C60 C64 H64C 109.5
C60 C65 H65A 109.5
C60 C65 H65B 109.5
C60 C65 H65C 109.5
C60 C63' H63D 109.5
C60 C63' H63E 109.5
H63D C63' H63E 109.5
C60 C63' H63F 109.5
H63D C63' H63F 109.5
H63E C63' H63F 109.5
C60 C64' H64D 109.5
C60 C64' H64E 109.5
H64D C64' H64E 109.5
C60 C64' H64F 109.5
H64D C64' H64F 109.5
H64E C64' H64F 109.5
C60 C65' H65D 109.5
C60 C65' H65E 109.5
H65D C65' H65E 109.5
C60 C65' H65F 109.5
H65D C65' H65F 109.5
H65E C65' H65F 109.5
N20 C66 C67 114.16(15)
N20 C66 H66A 108.7
C67 C66 H66A 108.7
N20 C66 H66B 108.7
C67 C66 H66B 108.7
H66A C66 H66B 107.6
C68 C67 C72 118.38(18)
C68 C67 C66 121.88(18)
C72 C67 C66 119.70(17)
C67 C68 C69 120.6(2)
C67 C68 H68 119.7
C69 C68 H68 119.7
C70 C69 C68 120.4(2)
C70 C69 H69 119.8
C68 C69 H69 119.8
C71 C70 C69 119.5(2)
C71 C70 H70 120.2
C69 C70 H70 120.2
C70 C71 C72 120.2(2)
C70 C71 H71 119.9
C72 C71 H71 119.9
C67 C72 C71 120.8(2)
C67 C72 H72 119.6
C71 C72 H72 119.6

loop_
_geom_bond_atom_site_label_1
_geom_bond_atom_site_label_2
_geom_bond_distance
Cl1 C2 1.7489(19)
N1 C3 1.342(2)
N1 C1 1.342(2)
N2 C2 1.313(2)
N2 C1 1.372(2)
N3 C2 1.319(2)
N3 C3 1.370(2)
N4 C1 1.336(2)
N4 C4 1.480(2)
N4 H4 0.85(2)
N5 C3 1.336(2)
N5 C12 1.454(2)
N5 H5 0.85(2)
C4 C7 1.532(3)
C4 C8 1.542(3)
C4 C5 1.546(3)
C5 C6 1.552(3)
C5 H5A 0.9900
C5 H5B 0.9900
C6 C10' 1.522(6)
C6 C11' 1.530(6)
C6 C11 1.533(8)
C6 C9 1.535(7)
C6 C9' 1.536(6)
C6 C10 1.540(7)
C7 H7A 0.9800
C7 H7B 0.9800
C7 H7C 0.9800
C8 H8A 0.9800
C8 H8B 0.9800
C8 H8C 0.9800
C9 H9A 0.9800
C9 H9B 0.9800
C9 H9C 0.9800
C10 H10A 0.9800
C10 H10B 0.9800
C10 H10C 0.9800
C11 H11A 0.9800
C11 H11B 0.9800
C11 H11C 0.9800
C9' H9'1 0.9800
C9' H9'2 0.9800
C9' H9'3 0.9800
C10' H10D 0.9800
C10' H10E 0.9800
C10' H10F 0.9800
C11' H11D 0.9800
C11' H11E 0.9800
C11' H11F 0.9800
C12 C13 1.517(3)
C12 H12A 0.9900
C12 H12B 0.9900
C13 C14 1.384(3)
C13 C18 1.393(3)
C14 C15 1.395(3)
C14 H14A 0.9500
C15 C16 1.381(3)
C15 H15A 0.9500
C16 C17 1.376(3)
C16 H16 0.9500
C17 C18 1.394(3)
C17 H17 0.9500
C18 H18 0.9500
Cl2 C20 1.7475(18)
N6 C19 1.340(2)
N6 C21 1.344(2)
N7 C20 1.315(2)
N7 C19 1.374(2)
N8 C20 1.319(2)
N8 C21 1.365(2)
N9 C19 1.340(2)
N9 C22 1.485(2)
N9 H9 0.87(2)
N10 C21 1.336(2)
N10 C30 1.448(2)
N10 H10 0.93(2)
C22 C25 1.534(3)
C22 C26 1.537(3)
C22 C23 1.553(3)
C23 C24 1.545(3)
C23 H23A 0.9900
C23 H23B 0.9900
C24 C28 1.523(3)
C24 C29 1.532(3)
C24 C27 1.535(3)
C25 H25A 0.9800
C25 H25B 0.9800
C25 H25C 0.9800
C26 H26A 0.9800
C26 H26B 0.9800
C26 H26C 0.9800
C27 H27A 0.9800
C27 H27B 0.9800
C27 H27C 0.9800
C28 H28A 0.9800
C28 H28B 0.9800
C28 H28C 0.9800
C29 H29A 0.9800
C29 H29B 0.9800
C29 H29C 0.9800
C30 C31 1.518(3)
C30 H30A 0.9900
C30 H30B 0.9900
C31 C36 1.370(3)
C31 C32 1.378(3)
C32 C33 1.389(3)
C32 H32 0.9500
C33 C34 1.367(3)
C33 H33 0.9500
C34 C35 1.373(4)
C34 H34 0.9500
C35 C36 1.390(3)
C35 H35 0.9500
C36 H36 0.9500
Cl3 C38 1.7472(19)
N11 C37 1.340(2)
N11 C39 1.342(2)
N12 C38 1.314(2)
N12 C37 1.380(2)
N13 C38 1.319(2)
N13 C39 1.367(2)
N14 C37 1.334(2)
N14 C40 1.490(2)
N14 H14 0.84(2)
N15 C39 1.336(2)
N15 C48 1.453(2)
N15 H15 0.89(2)
C40 C43 1.521(3)
C40 C44 1.534(3)
C40 C41 1.558(3)
C41 C42 1.553(3)
C41 H41A 0.9900
C41 H41B 0.9900
C42 C45 1.531(3)
C42 C47 1.531(3)
C42 C46 1.542(3)
C43 H43A 0.9800
C43 H43B 0.9800
C43 H43C 0.9800
C44 H44A 0.9800
C44 H44B 0.9800
C44 H44C 0.9800
C45 H45A 0.9800
C45 H45B 0.9800
C45 H45C 0.9800
C46 H46A 0.9800
C46 H46B 0.9800
C46 H46C 0.9800
C47 H47A 0.9800
C47 H47B 0.9800
C47 H47C 0.9800
C48 C49 1.522(3)
C48 H48A 0.9900
C48 H48B 0.9900
C49 C50 1.385(3)
C49 C54 1.392(3)
C50 C51 1.392(3)
C50 H50 0.9500
C51 C52 1.384(3)
C51 H51 0.9500
C52 C53 1.376(3)
C52 H52 0.9500
C53 C54 1.390(3)
C53 H53 0.9500
C54 H54 0.9500
Cl4 C56 1.7480(19)
N16 C55 1.340(2)
N16 C57 1.342(2)
N17 C56 1.311(2)
N17 C55 1.376(2)
N18 C56 1.317(2)
N18 C57 1.370(2)
N19 C55 1.332(2)
N19 C58 1.483(2)
N19 H19 0.87(2)
N20 C57 1.336(2)
N20 C66 1.451(2)
N20 H20 0.87(2)
C58 C61 1.527(3)
C58 C62 1.541(3)
C58 C59 1.546(3)
C59 C60 1.552(3)
C59 H59A 0.9900
C59 H59B 0.9900
C60 C64' 1.473(7)
C60 C63 1.490(4)
C60 C65 1.540(4)
C60 C64 1.566(4)
C60 C65' 1.572(7)
C60 C63' 1.574(8)
C61 H61A 0.9800
C61 H61B 0.9800
C61 H61C 0.9800
C62 H62A 0.9800
C62 H62B 0.9800
C62 H62C 0.9800
C63 H63A 0.9800
C63 H63B 0.9800
C63 H63C 0.9800
C64 H64A 0.9800
C64 H64B 0.9800
C64 H64C 0.9800
C65 H65A 0.9800
C65 H65B 0.9800
C65 H65C 0.9800
C63' H63D 0.9800
C63' H63E 0.9800
C63' H63F 0.9800
C64' H64D 0.9800
C64' H64E 0.9800
C64' H64F 0.9800
C65' H65D 0.9800
C65' H65E 0.9800
C65' H65F 0.9800
C66 C67 1.520(3)
C66 H66A 0.9900
C66 H66B 0.9900
C67 C68 1.382(3)
C67 C72 1.382(3)
C68 C69 1.389(3)
C68 H68 0.9500
C69 C70 1.375(3)
C69 H69 0.9500
C70 C71 1.366(3)
C70 H70 0.9500
C71 C72 1.394(3)
C71 H71 0.9500
C72 H72 0.9500

loop_
_geom_hbond_atom_site_label_D
_geom_hbond_atom_site_label_H
_geom_hbond_atom_site_label_A
_geom_hbond_site_symmetry_A
_geom_hbond_distance_DH
_geom_hbond_distance_HA
_geom_hbond_distance_DA
_geom_hbond_angle_DHA
N20 H20 N3 2_565 0.87(2) 2.14(2) 3.007(2) 179(2)
N19 H19 N12 2_666 0.87(2) 2.22(2) 3.085(2) 174(2)
N15 H15 N13 2_756 0.89(2) 2.06(3) 2.953(2) 176(2)
N14 H14 N17 2_666 0.84(2) 2.24(2) 3.078(2) 172(2)
N10 H10 N8 2_666 0.93(2) 2.06(2) 2.989(2) 171(2)
N9 H9 N2 . 0.87(2) 2.29(2) 3.127(2) 163.3(19)
N5 H5 N18 2_565 0.85(2) 2.14(2) 2.984(2) 172(2)
N4 H4 N7 . 0.85(2) 2.24(2) 3.085(2) 174(2)

loop_
_geom_torsion_atom_site_label_1
_geom_torsion_atom_site_label_2
_geom_torsion_atom_site_label_3
_geom_torsion_atom_site_label_4
_geom_torsion
C4 N4 C1 N1 -1.5(3)
C4 N4 C1 N2 177.59(16)
C3 N1 C1 N4 -178.05(16)
C3 N1 C1 N2 3.0(2)
C2 N2 C1 N4 177.79(15)
C2 N2 C1 N1 -3.2(2)
C1 N2 C2 N3 1.1(3)
C1 N2 C2 Cl1 -178.40(12)
C3 N3 C2 N2 0.9(3)
C3 N3 C2 Cl1 -179.60(12)
C12 N5 C3 N1 3.7(3)
C12 N5 C3 N3 -177.45(15)
C1 N1 C3 N5 178.20(15)
C1 N1 C3 N3 -0.6(2)
C2 N3 C3 N5 180.00(15)
C2 N3 C3 N1 -1.2(2)
C1 N4 C4 C7 -179.82(17)
C1 N4 C4 C8 64.0(2)
C1 N4 C4 C5 -55.9(2)
N4 C4 C5 C6 -58.9(2)
C7 C4 C5 C6 60.4(2)
C8 C4 C5 C6 -179.71(16)
C4 C5 C6 C10' 45.1(6)
C4 C5 C6 C11' 165.5(5)
C4 C5 C6 C11 -174.9(7)
C4 C5 C6 C9 -55.6(9)
C4 C5 C6 C9' -78.3(6)
C4 C5 C6 C10 69.3(8)
C3 N5 C12 C13 86.8(2)
N5 C12 C13 C14 20.3(2)
N5 C12 C13 C18 -162.29(17)
C18 C13 C14 C15 0.8(3)
C12 C13 C14 C15 178.20(19)
C13 C14 C15 C16 -0.3(3)
C14 C15 C16 C17 -0.3(3)
C15 C16 C17 C18 0.4(3)
C14 C13 C18 C17 -0.7(3)
C12 C13 C18 C17 -178.15(19)
C16 C17 C18 C13 0.0(3)
C21 N6 C19 N9 179.58(16)
C21 N6 C19 N7 0.8(3)
C22 N9 C19 N6 7.0(3)
C22 N9 C19 N7 -174.08(16)
C20 N7 C19 N6 -2.1(3)
C20 N7 C19 N9 179.06(16)
C19 N7 C20 N8 2.3(3)
C19 N7 C20 Cl2 -177.57(12)
C21 N8 C20 N7 -1.1(3)
C21 N8 C20 Cl2 178.76(12)
C30 N10 C21 N6 3.2(3)
C30 N10 C21 N8 -177.96(16)
C19 N6 C21 N10 179.27(16)
C19 N6 C21 N8 0.6(3)
C20 N8 C21 N10 -179.21(16)
C20 N8 C21 N6 -0.5(3)
C19 N9 C22 C25 175.88(18)
C19 N9 C22 C26 60.4(2)
C19 N9 C22 C23 -59.3(2)
N9 C22 C23 C24 -56.2(2)
C25 C22 C23 C24 64.3(2)
C26 C22 C23 C24 -176.73(17)
C22 C23 C24 C28 66.9(3)
C22 C23 C24 C29 -58.0(3)
C22 C23 C24 C27 -175.60(19)
C21 N10 C30 C31 87.3(2)
N10 C30 C31 C36 16.8(3)
N10 C30 C31 C32 -165.53(18)
C36 C31 C32 C33 -0.3(4)
C30 C31 C32 C33 -178.0(2)
C31 C32 C33 C34 -0.6(4)
C32 C33 C34 C35 1.0(4)
C33 C34 C35 C36 -0.4(5)
C32 C31 C36 C35 0.8(4)
C30 C31 C36 C35 178.5(3)
C34 C35 C36 C31 -0.5(5)
C40 N14 C37 N11 5.8(3)
C40 N14 C37 N12 -173.85(17)
C39 N11 C37 N14 177.08(17)
C39 N11 C37 N12 -3.3(3)
C38 N12 C37 N14 -176.42(17)
C38 N12 C37 N11 3.9(3)
C37 N12 C38 N13 -1.5(3)
C37 N12 C38 Cl3 178.67(13)
C39 N13 C38 N12 -1.2(3)
C39 N13 C38 Cl3 178.60(13)
C48 N15 C39 N11 4.8(3)
C48 N15 C39 N13 -174.53(16)
C37 N11 C39 N15 -179.27(16)
C37 N11 C39 N13 0.1(3)
C38 N13 C39 N15 -178.64(16)
C38 N13 C39 N11 2.0(3)
C37 N14 C40 C43 -61.0(2)
C37 N14 C40 C44 -177.59(19)
C37 N14 C40 C41 64.3(2)
N14 C40 C41 C42 -169.69(16)
C43 C40 C41 C42 -47.5(2)
C44 C40 C41 C42 77.5(2)
C40 C41 C42 C45 -50.4(2)
C40 C41 C42 C47 74.6(2)
C40 C41 C42 C46 -168.54(17)
C39 N15 C48 C49 -98.3(2)
N15 C48 C49 C50 36.4(2)
N15 C48 C49 C54 -146.64(18)
C54 C49 C50 C51 -0.8(3)
C48 C49 C50 C51 176.20(17)
C49 C50 C51 C52 -0.1(3)
C50 C51 C52 C53 0.9(3)
C51 C52 C53 C54 -0.7(4)
C52 C53 C54 C49 -0.2(4)
C50 C49 C54 C53 0.9(3)
C48 C49 C54 C53 -176.1(2)
C58 N19 C55 N16 -1.9(3)
C58 N19 C55 N17 177.43(17)
C57 N16 C55 N19 -178.45(16)
C57 N16 C55 N17 2.2(2)
C56 N17 C55 N19 177.13(16)
C56 N17 C55 N16 -3.5(2)
C55 N17 C56 N18 2.7(3)
C55 N17 C56 Cl4 -178.07(12)
C57 N18 C56 N17 -0.6(3)
C57 N18 C56 Cl4 -179.83(12)
C66 N20 C57 N16 3.8(3)
C66 N20 C57 N18 -177.05(15)
C55 N16 C57 N20 179.26(16)
C55 N16 C57 N18 0.2(2)
C56 N18 C57 N20 179.90(15)
C56 N18 C57 N16 -1.0(2)
C55 N19 C58 C61 179.9(2)
C55 N19 C58 C62 63.4(2)
C55 N19 C58 C59 -56.4(3)
N19 C58 C59 C60 -59.4(3)
C61 C58 C59 C60 59.7(3)
C62 C58 C59 C60 -179.89(18)
C58 C59 C60 C64' -163.0(6)
C58 C59 C60 C63 46.5(3)
C58 C59 C60 C65 -81.8(3)
C58 C59 C60 C64 165.7(2)
C58 C59 C60 C65' -34.8(6)
C58 C59 C60 C63' 77.9(5)
C57 N20 C66 C67 90.7(2)
N20 C66 C67 C68 28.2(2)
N20 C66 C67 C72 -154.30(18)
C72 C67 C68 C69 0.6(3)
C66 C67 C68 C69 178.1(2)
C67 C68 C69 C70 -0.1(4)
C68 C69 C70 C71 -0.8(4)
C69 C70 C71 C72 1.4(4)
C68 C67 C72 C71 0.0(3)
C66 C67 C72 C71 -177.6(2)
C70 C71 C72 C67 -0.9(4)
